data_7223339
loop_
_publ_author_name
'Liu, Liyang'
'Wen, Tian'
'Fu, Wen-Qiang'
'Liu, Min'
'Chen, Shumei'
'Zhang, Jian'

_publ_section_title
;
 Structure-dependent mechanochromism of two Ag(i) imidazolate chains
;
_journal_issue 2
_journal_name_full CrystEngComm
_journal_page_first 218
_journal_paper_doi 10.1039/C5CE01852H
_journal_volume 18
_journal_year 2016
_chemical_formula_moiety 'C36 H36 Ag4 N8'
_chemical_formula_sum 'C36 H36 Ag4 N8'
_chemical_formula_weight 1012.21
_chemical_name_systematic
;
 ? 
;
_space_group_crystal_system monoclinic
_space_group_IT_number 15
_space_group_name_Hall '-C 2yc'
_space_group_name_H-M_alt 'C 1 2/c 1'
_symmetry_space_group_name_Hall '-C 2yc'
_symmetry_space_group_name_H-M 'C 1 2/c 1'
_atom_sites_solution_hydrogens geom
_atom_sites_solution_primary direct
_atom_sites_solution_secondary difmap
_audit_creation_date 2015-09-01
_audit_creation_method
;
  Olex2 1.1
  (compiled 2011.11.01 svn.r2039, GUI svn.r3906)
;
_audit_update_record
;
2015-09-16 deposited with the CCDC.
2015-11-23 downloaded from the CCDC.
;
_cell_angle_alpha 90.00
_cell_angle_beta 91.842(4)
_cell_angle_gamma 90.00
_cell_formula_units_Z 8
_cell_length_a 20.633(4)
_cell_length_b 20.797(4)
_cell_length_c 16.615(3)
_cell_measurement_reflns_used 9907
_cell_measurement_temperature 293(2)
_cell_measurement_theta_max 2.2913
_cell_measurement_theta_min 27.7238
_cell_volume 7126(2)
_computing_molecular_graphics
;
O. V. Dolomanov, L. J. Bourhis, R. J. Gildea, J. A. K. Howard and H. Puschmann,
OLEX2: a complete structure solution, refinement and analysis program.
J. Appl. Cryst. (2009). 42, 339-341.
;
_computing_publication_material
;
O. V. Dolomanov, L. J. Bourhis, R. J. Gildea, J. A. K. Howard and H. Puschmann,
OLEX2: a complete structure solution, refinement and analysis program.
J. Appl. Cryst. (2009). 42, 339-341.
;
_computing_structure_refinement
;
XL, G.M. Sheldrick, Acta Cryst.
(2008). A64, 112-122
;
_computing_structure_solution 'SHELXS-97 (Sheldrick, 1990)'
_diffrn_ambient_temperature 293(2)
_diffrn_measured_fraction_theta_full 0.970
_diffrn_measured_fraction_theta_max 0.970
_diffrn_measurement_device_type 'Bruker P4'
_diffrn_measurement_method CCD_Profile_fitting
_diffrn_radiation_monochromator graphite
_diffrn_radiation_type MoK\a
_diffrn_radiation_wavelength 0.71073
_diffrn_reflns_av_R_equivalents 0.0183
_diffrn_reflns_av_unetI/netI 0.0181
_diffrn_reflns_limit_h_max 26
_diffrn_reflns_limit_h_min -26
_diffrn_reflns_limit_k_max 27
_diffrn_reflns_limit_k_min -26
_diffrn_reflns_limit_l_max 21
_diffrn_reflns_limit_l_min -17
_diffrn_reflns_number 27767
_diffrn_reflns_theta_full 27.59
_diffrn_reflns_theta_max 27.59
_diffrn_reflns_theta_min 2.78
_diffrn_source 'fine-focus sealed tube'
_exptl_absorpt_coefficient_mu 2.204
_exptl_absorpt_correction_T_max 1.0000
_exptl_absorpt_correction_T_min 0.9370
_exptl_absorpt_correction_type multi-scan
_exptl_crystal_colour 'clear whitish colourless'
_exptl_crystal_colour_lustre clear
_exptl_crystal_colour_modifier whitish
_exptl_crystal_colour_primary colourless
_exptl_crystal_density_diffrn 1.887
_exptl_crystal_density_method 'not measured'
_exptl_crystal_description prism
_exptl_crystal_F_000 3968
_exptl_crystal_size_max 0.2500
_exptl_crystal_size_mid 0.2000
_exptl_crystal_size_min 0.2000
_refine_diff_density_max 0.770
_refine_diff_density_min -0.582
_refine_diff_density_rms 0.065
_refine_ls_extinction_method none
_refine_ls_goodness_of_fit_ref 0.664
_refine_ls_hydrogen_treatment mixed
_refine_ls_matrix_type full
_refine_ls_number_parameters 442
_refine_ls_number_reflns 8023
_refine_ls_number_restraints 0
_refine_ls_restrained_S_all 0.664
_refine_ls_R_factor_all 0.0270
_refine_ls_R_factor_gt 0.0231
_refine_ls_shift/su_max 0.061
_refine_ls_shift/su_mean 0.007
_refine_ls_structure_factor_coef Fsqd
_refine_ls_weighting_details 'calc w=1/[\s^2^(Fo^2^)+(0.1000P)^2^+0.0000P] where P=(Fo^2^+2Fc^2^)/3'
_refine_ls_weighting_scheme calc
_refine_ls_wR_factor_gt 0.0781
_refine_ls_wR_factor_ref 0.0829
_reflns_number_gt 6925
_reflns_number_total 8023
_reflns_threshold_expression >2sigma(I)
_cod_data_source_file c5ce01852h2.cif
_cod_data_source_block a
_cod_depositor_comments
;
The following automatic conversions were performed:

'_exptl_absorpt_correction_type' value 'Multi-scan' changed to
'multi-scan' according to
/usr/data/users/saulius/crontab/automatic-downloads/rss-feeds/RSC/lib/dictionaries/cif_core.dic
dictionary named 'cif_core.dic' version 2.4.2 from 2011-04-26.

Automatic conversion script
Id: cif_fix_values 4268 2015-11-12 08:31:59Z antanas 

 Adding full bibliography for 7223338--7223339.cif.
;
_cod_database_code 7223339

loop_
_space_group_symop_id
_space_group_symop_operation_xyz
1 'x, y, z'
2 '-x, y, -z+1/2'
3 'x+1/2, y+1/2, z'
4 '-x+1/2, y+1/2, -z+1/2'
5 '-x, -y, -z'
6 'x, -y, z-1/2'
7 '-x+1/2, -y+1/2, -z'
8 'x+1/2, -y+1/2, z-1/2'

loop_
_atom_site_label
_atom_site_type_symbol
_atom_site_fract_x
_atom_site_fract_y
_atom_site_fract_z
_atom_site_U_iso_or_equiv
_atom_site_adp_type
_atom_site_occupancy
_atom_site_symmetry_multiplicity
_atom_site_calc_flag
_atom_site_refinement_flags
Ag1 Ag 0.116880(8) 0.133590(7) 0.252469(11) 0.04060(6) Uani 1 1 d .
Ag2 Ag 0.0000 0.507042(12) 0.2500 0.04413(7) Uani 1 2 d S
Ag3 Ag 0.5000 0.253436(12) 0.2500 0.04406(7) Uani 1 2 d S
Ag4 Ag 0.246967(9) 0.380517(8) 0.151226(12) 0.04339(7) Uani 1 1 d .
Ag5 Ag 0.251577(8) 0.383774(8) 0.330980(11) 0.04200(6) Uani 1 1 d .
N1 N 0.17665(8) 0.31753(8) 0.32826(12) 0.0420(4) Uani 1 1 d .
N3 N 0.08780(8) 0.50185(9) 0.19611(12) 0.0428(4) Uani 1 1 d .
N5 N 0.17342(8) -0.05077(8) 0.17721(12) 0.0411(4) Uani 1 1 d .
N12 N 0.40783(8) 0.25868(9) 0.20031(12) 0.0434(4) Uani 1 1 d .
N14 N 0.12223(8) 0.04017(8) 0.21285(11) 0.0391(4) Uani 1 1 d .
N15 N 0.17909(8) 0.45349(8) 0.15622(12) 0.0420(4) Uani 1 1 d .
N16 N 0.12336(8) 0.22703(8) 0.29188(11) 0.0402(4) Uani 1 1 d .
N22 N 0.31553(9) 0.30770(9) 0.15825(12) 0.0449(4) Uani 1 1 d .
C1 C 0.11425(12) 0.61269(10) 0.14372(15) 0.0434(5) Uani 1 1 d .
H1 H 0.0761 0.6323 0.1592 0.052 Uiso 1 1 calc R
C5 C -0.01051(15) 0.40797(14) 0.47889(19) 0.0674(8) Uani 1 1 d .
H5A H 0.0203 0.4407 0.4943 0.101 Uiso 1 1 calc R
H5B H -0.0265 0.3878 0.5262 0.101 Uiso 1 1 calc R
H5C H -0.0460 0.4271 0.4486 0.101 Uiso 1 1 calc R
C9 C 0.14854(15) 0.71891(12) 0.08887(19) 0.0687(8) Uani 1 1 d .
H9A H 0.1835 0.7440 0.1118 0.103 Uiso 1 1 calc R
H9B H 0.1086 0.7315 0.1125 0.103 Uiso 1 1 calc R
H9C H 0.1455 0.7259 0.0318 0.103 Uiso 1 1 calc R
C10 C 0.10965(9) -0.05367(9) 0.14600(13) 0.0359(4) Uani 1 1 d .
C11 C 0.21880(12) 0.61767(11) 0.08115(14) 0.0432(5) Uani 1 1 d .
C13 C 0.07732(11) -0.10047(10) 0.10104(14) 0.0429(5) Uani 1 1 d .
H13 H 0.0985 -0.1381 0.0867 0.051 Uiso 1 1 calc R
C19 C -0.01906(10) -0.03267(12) 0.09984(14) 0.0429(5) Uani 1 1 d .
C20 C 0.36833(9) 0.21304(10) 0.16348(13) 0.0366(4) Uani 1 1 d .
C21 C 0.08489(12) 0.36756(9) 0.40460(16) 0.0438(5) Uani 1 1 d .
H21 H 0.1071 0.4048 0.4196 0.053 Uiso 1 1 calc R
C23 C 0.11479(10) 0.32124(9) 0.35899(12) 0.0359(4) Uani 1 1 d .
C25 C 0.22914(10) 0.55291(11) 0.09512(13) 0.0416(5) Uani 1 1 d .
H25 H 0.2671 0.5332 0.0791 0.050 Uiso 1 1 calc R
C27 C 0.01332(11) -0.09051(11) 0.07780(14) 0.0441(5) Uani 1 1 d .
C28 C 0.26932(11) 0.14364(11) 0.08658(14) 0.0434(5) Uani 1 1 d .
C29 C 0.18145(9) 0.51750(9) 0.13388(13) 0.0354(4) Uani 1 1 d .
C30 C 0.37690(11) 0.14736(11) 0.15014(14) 0.0416(5) Uani 1 1 d .
H30 H 0.4153 0.1272 0.1666 0.050 Uiso 1 1 calc R
C32 C 0.16115(12) 0.64796(11) 0.10563(14) 0.0452(5) Uani 1 1 d .
C34 C -0.01226(10) 0.30124(11) 0.40315(14) 0.0430(5) Uani 1 1 d .
C36 C 0.31092(9) 0.24334(10) 0.13779(13) 0.0372(4) Uani 1 1 d .
C37 C 0.07847(9) 0.00321(9) 0.16790(12) 0.0348(4) Uani 1 1 d .
C38 C 0.27002(14) 0.65541(14) 0.03875(16) 0.0618(7) Uani 1 1 d .
H38A H 0.2823 0.6922 0.0706 0.093 Uiso 1 1 calc R
H38B H 0.2531 0.6693 -0.0128 0.093 Uiso 1 1 calc R
H38C H 0.3073 0.6287 0.0315 0.093 Uiso 1 1 calc R
C41 C 0.02202(12) 0.35824(10) 0.42767(15) 0.0444(5) Uani 1 1 d .
C43 C 0.01392(10) 0.01354(10) 0.14535(13) 0.0396(5) Uani 1 1 d .
H43 H -0.0070 0.0510 0.1606 0.047 Uiso 1 1 calc R
C45 C 0.26134(10) 0.20874(12) 0.09867(13) 0.0440(5) Uani 1 1 d .
H45 H 0.2235 0.2293 0.0810 0.053 Uiso 1 1 calc R
C49 C 0.21534(13) 0.10533(14) 0.04552(17) 0.0583(7) Uani 1 1 d .
H49A H 0.1995 0.0738 0.0822 0.087 Uiso 1 1 calc R
H49B H 0.2316 0.0842 -0.0011 0.087 Uiso 1 1 calc R
H49C H 0.1806 0.1337 0.0293 0.087 Uiso 1 1 calc R
C50 C 0.37391(10) 0.31308(11) 0.19614(14) 0.0458(5) Uani 1 1 d .
H50 H 0.3893 0.3517 0.2176 0.055 Uiso 1 1 calc R
C51 C 0.32763(12) 0.11270(11) 0.11220(14) 0.0429(5) Uani 1 1 d .
C52 C 0.17775(10) 0.26133(10) 0.29008(14) 0.0426(5) Uani 1 1 d .
H52 H 0.2142 0.2470 0.2638 0.051 Uiso 1 1 calc R
C53 C -0.02215(15) -0.14076(13) 0.02705(19) 0.0624(7) Uani 1 1 d .
H53A H -0.0357 -0.1222 -0.0237 0.094 Uiso 1 1 calc R
H53B H -0.0595 -0.1554 0.0547 0.094 Uiso 1 1 calc R
H53C H 0.0063 -0.1764 0.0180 0.094 Uiso 1 1 calc R
C54 C 0.33795(14) 0.04160(11) 0.09786(18) 0.0619(7) Uani 1 1 d .
H54A H 0.3075 0.0173 0.1282 0.093 Uiso 1 1 calc R
H54B H 0.3813 0.0300 0.1148 0.093 Uiso 1 1 calc R
H54C H 0.3315 0.0323 0.0416 0.093 Uiso 1 1 calc R
C55 C 0.08143(10) 0.26472(9) 0.33594(12) 0.0355(4) Uani 1 1 d .
C56 C -0.08870(11) -0.02157(14) 0.07484(17) 0.0595(7) Uani 1 1 d .
H56A H -0.0928 -0.0203 0.0171 0.089 Uiso 1 1 calc R
H56B H -0.1030 0.0186 0.0966 0.089 Uiso 1 1 calc R
H56C H -0.1148 -0.0559 0.0948 0.089 Uiso 1 1 calc R
C57 C -0.08166(11) 0.29075(14) 0.42775(18) 0.0619(7) Uani 1 1 d .
H57A H -0.0834 0.2910 0.4854 0.093 Uiso 1 1 calc R
H57B H -0.0969 0.2501 0.4074 0.093 Uiso 1 1 calc R
H57C H -0.1086 0.3245 0.4060 0.093 Uiso 1 1 calc R
C58 C 0.12486(9) 0.54733(9) 0.15877(13) 0.0365(4) Uani 1 1 d .
C61 C 0.01777(10) 0.25508(10) 0.35820(14) 0.0406(5) Uani 1 1 d .
H61 H -0.0043 0.2178 0.3429 0.049 Uiso 1 1 calc R
C63 C 0.12270(10) 0.44791(10) 0.19349(15) 0.0449(5) Uani 1 1 d .
H63 H 0.1090 0.4094 0.2158 0.054 Uiso 1 1 calc R
C65 C 0.17685(10) 0.00544(10) 0.21553(14) 0.0412(5) Uani 1 1 d .
H65 H 0.2145 0.0195 0.2422 0.049 Uiso 1 1 calc R

loop_
_atom_site_aniso_label
_atom_site_aniso_U_11
_atom_site_aniso_U_22
_atom_site_aniso_U_33
_atom_site_aniso_U_23
_atom_site_aniso_U_13
_atom_site_aniso_U_12
Ag1 0.04120(11) 0.03260(10) 0.04812(12) -0.01062(6) 0.00321(8) -0.00078(6)
Ag2 0.03300(12) 0.04293(13) 0.05719(16) 0.000 0.01274(10) 0.000
Ag3 0.03243(12) 0.04283(13) 0.05642(16) 0.000 -0.00630(10) 0.000
Ag4 0.04184(11) 0.03883(10) 0.04978(12) 0.00458(7) 0.00603(8) 0.01452(7)
Ag5 0.03732(10) 0.03999(10) 0.04871(12) 0.00213(7) 0.00159(8) -0.01348(6)
N1 0.0396(9) 0.0362(9) 0.0503(11) -0.0006(8) 0.0054(8) -0.0119(7)
N3 0.0357(8) 0.0405(9) 0.0530(11) 0.0061(8) 0.0122(8) 0.0060(7)
N5 0.0364(9) 0.0360(9) 0.0508(11) -0.0024(8) -0.0017(8) 0.0097(7)
N12 0.0346(9) 0.0385(9) 0.0568(12) -0.0034(8) -0.0036(8) 0.0034(7)
N14 0.0356(8) 0.0327(8) 0.0488(10) -0.0085(8) -0.0004(7) 0.0027(7)
N15 0.0374(9) 0.0346(9) 0.0545(11) 0.0076(8) 0.0066(8) 0.0103(7)
N16 0.0404(9) 0.0344(9) 0.0461(10) -0.0091(8) 0.0051(8) -0.0055(7)
N22 0.0388(9) 0.0386(9) 0.0575(12) -0.0005(9) 0.0027(8) 0.0102(8)
C1 0.0461(12) 0.0355(10) 0.0487(13) 0.0005(9) 0.0051(10) 0.0102(9)
C5 0.0737(19) 0.0553(16) 0.0737(19) -0.0162(15) 0.0101(15) 0.0136(14)
C9 0.092(2) 0.0376(12) 0.078(2) 0.0089(13) 0.0163(17) 0.0033(13)
C10 0.0369(10) 0.0320(9) 0.0388(11) -0.0012(8) 0.0026(8) 0.0056(8)
C11 0.0508(13) 0.0432(11) 0.0359(12) 0.0009(9) 0.0049(10) -0.0064(10)
C13 0.0484(12) 0.0335(10) 0.0469(13) -0.0086(9) 0.0050(10) 0.0027(9)
C19 0.0361(10) 0.0503(12) 0.0425(12) -0.0045(10) 0.0023(9) 0.0001(9)
C20 0.0322(9) 0.0377(10) 0.0398(11) 0.0013(8) 0.0011(8) 0.0040(8)
C21 0.0521(13) 0.0286(10) 0.0508(14) -0.0052(9) 0.0016(11) -0.0069(8)
C23 0.0405(10) 0.0291(9) 0.0382(11) 0.0006(8) 0.0025(8) -0.0080(8)
C25 0.0369(10) 0.0464(11) 0.0420(12) -0.0016(9) 0.0073(9) 0.0017(9)
C27 0.0464(12) 0.0434(11) 0.0426(12) -0.0066(10) 0.0003(10) -0.0058(9)
C28 0.0437(12) 0.0496(12) 0.0369(11) -0.0018(10) 0.0027(9) -0.0064(10)
C29 0.0335(9) 0.0334(9) 0.0393(11) 0.0014(8) 0.0014(8) 0.0045(8)
C30 0.0406(11) 0.0395(10) 0.0446(12) 0.0004(10) -0.0003(9) 0.0087(9)
C32 0.0590(14) 0.0336(10) 0.0433(12) 0.0009(9) 0.0031(10) 0.0004(10)
C34 0.0400(11) 0.0420(11) 0.0471(12) 0.0012(10) 0.0050(9) -0.0026(9)
C36 0.0331(9) 0.0392(10) 0.0395(11) 0.0015(9) 0.0050(8) 0.0080(8)
C37 0.0345(9) 0.0347(9) 0.0353(10) -0.0023(8) 0.0020(8) 0.0049(8)
C38 0.0718(18) 0.0612(16) 0.0534(15) 0.0014(13) 0.0165(13) -0.0219(14)
C41 0.0496(13) 0.0358(10) 0.0479(13) -0.0027(9) 0.0048(11) 0.0033(9)
C43 0.0347(10) 0.0400(11) 0.0443(12) -0.0055(9) 0.0045(9) 0.0053(8)
C45 0.0317(10) 0.0583(13) 0.0421(12) 0.0008(10) 0.0004(9) 0.0074(9)
C49 0.0553(15) 0.0713(17) 0.0478(15) -0.0039(13) -0.0059(12) -0.0154(13)
C50 0.0420(11) 0.0375(11) 0.0577(14) -0.0043(10) -0.0002(10) 0.0080(9)
C51 0.0470(12) 0.0424(11) 0.0395(12) -0.0022(9) 0.0051(10) -0.0019(9)
C52 0.0410(11) 0.0384(10) 0.0490(13) -0.0027(9) 0.0095(9) -0.0037(9)
C53 0.0656(18) 0.0551(15) 0.0662(18) -0.0171(13) -0.0042(15) -0.0140(13)
C54 0.0707(17) 0.0408(12) 0.0740(18) -0.0058(12) 0.0017(14) -0.0031(12)
C55 0.0395(10) 0.0280(9) 0.0390(11) -0.0025(8) 0.0022(8) -0.0063(8)
C56 0.0368(11) 0.0758(17) 0.0652(17) -0.0096(14) -0.0076(11) 0.0005(12)
C57 0.0416(12) 0.0676(16) 0.0773(19) 0.0001(15) 0.0151(12) 0.0014(12)
C58 0.0342(9) 0.0354(10) 0.0400(11) 0.0009(8) 0.0033(8) 0.0021(8)
C61 0.0374(10) 0.0345(10) 0.0497(13) -0.0011(9) 0.0004(9) -0.0062(8)
C63 0.0427(11) 0.0360(10) 0.0563(14) 0.0094(10) 0.0079(10) 0.0038(9)
C65 0.0365(10) 0.0401(10) 0.0466(12) -0.0063(9) -0.0056(9) 0.0037(9)

loop_
_atom_type_symbol
_atom_type_description
_atom_type_scat_dispersion_real
_atom_type_scat_dispersion_imag
_atom_type_scat_source
C C 0.0033 0.0016 'International Tables Vol C Tables 4.2.6.8 and 6.1.1.4'
H H 0.0000 0.0000 'International Tables Vol C Tables 4.2.6.8 and 6.1.1.4'
Ag Ag -0.8971 1.1015 'International Tables Vol C Tables 4.2.6.8 and 6.1.1.4'
N N 0.0061 0.0033 'International Tables Vol C Tables 4.2.6.8 and 6.1.1.4'
O O 0.0106 0.0060 'International Tables Vol C Tables 4.2.6.8 and 6.1.1.4'

loop_
_geom_angle_atom_site_label_1
_geom_angle_atom_site_label_2
_geom_angle_atom_site_label_3
_geom_angle
_geom_angle_site_symmetry_1
_geom_angle_site_symmetry_3
N16 Ag1 N14 173.19(7) . .
N3 Ag2 N3 173.96(10) 2 .
N12 Ag3 N12 173.91(10) 2_655 .
N15 Ag4 Ag5 86.73(6) . .
N15 Ag4 N22 174.47(8) . .
N22 Ag4 Ag5 87.74(6) . .
N1 Ag5 Ag4 87.90(5) . .
N5 Ag5 Ag4 87.07(5) 4 .
N5 Ag5 N1 174.96(8) 4 .
C23 N1 Ag5 130.40(14) . .
C52 N1 Ag5 124.81(15) . .
C52 N1 C23 104.68(16) . .
C58 N3 Ag2 132.25(14) . .
C63 N3 Ag2 122.96(15) . .
C63 N3 C58 104.76(17) . .
C10 N5 Ag5 130.04(14) . 4_545
C65 N5 Ag5 125.49(14) . 4_545
C65 N5 C10 104.47(16) . .
C20 N12 Ag3 131.90(14) . .
C50 N12 Ag3 123.04(15) . .
C50 N12 C20 105.03(17) . .
C37 N14 Ag1 131.00(13) . .
C65 N14 Ag1 123.60(14) . .
C65 N14 C37 104.60(16) . .
C29 N15 Ag4 131.72(14) . .
C63 N15 Ag4 123.62(14) . .
C63 N15 C29 104.24(17) . .
C52 N16 Ag1 123.11(14) . .
C52 N16 C55 104.39(16) . .
C55 N16 Ag1 131.69(13) . .
C36 N22 Ag4 130.66(15) . .
C50 N22 Ag4 124.37(15) . .
C50 N22 C36 104.41(17) . .
C32 C1 H1 120.3 . .
C32 C1 C58 119.3(2) . .
C58 C1 H1 120.3 . .
H5A C5 H5B 109.5 . .
H5A C5 H5C 109.5 . .
H5B C5 H5C 109.5 . .
C41 C5 H5A 109.5 . .
C41 C5 H5B 109.5 . .
C41 C5 H5C 109.5 . .
H9A C9 H9B 109.5 . .
H9A C9 H9C 109.5 . .
H9B C9 H9C 109.5 . .
C32 C9 H9A 109.5 . .
C32 C9 H9B 109.5 . .
C32 C9 H9C 109.5 . .
N5 C10 C37 107.55(17) . .
C13 C10 N5 131.35(18) . .
C13 C10 C37 121.10(19) . .
C25 C11 C32 120.8(2) . .
C25 C11 C38 118.6(2) . .
C32 C11 C38 120.6(2) . .
C10 C13 H13 120.5 . .
C27 C13 C10 119.0(2) . .
C27 C13 H13 120.5 . .
C27 C19 C56 120.6(2) . .
C43 C19 C27 119.83(19) . .
C43 C19 C56 119.5(2) . .
N12 C20 C30 131.83(19) . .
N12 C20 C36 107.93(18) . .
C36 C20 C30 120.2(2) . .
C23 C21 H21 120.2 . .
C41 C21 H21 120.2 . .
C41 C21 C23 119.66(19) . .
N1 C23 C55 107.45(17) . .
C21 C23 N1 132.06(19) . .
C21 C23 C55 120.48(19) . .
C11 C25 H25 120.6 . .
C11 C25 C29 118.8(2) . .
C29 C25 H25 120.6 . .
C13 C27 C19 120.4(2) . .
C13 C27 C53 119.5(2) . .
C19 C27 C53 120.1(2) . .
C45 C28 C49 119.5(2) . .
C45 C28 C51 120.4(2) . .
C51 C28 C49 120.1(2) . .
N15 C29 C25 131.30(19) . .
N15 C29 C58 108.12(17) . .
C58 C29 C25 120.56(18) . .
C20 C30 H30 120.4 . .
C51 C30 C20 119.2(2) . .
C51 C30 H30 120.4 . .
C1 C32 C9 118.7(2) . .
C1 C32 C11 120.1(2) . .
C11 C32 C9 121.2(2) . .
C41 C34 C57 120.2(2) . .
C61 C34 C41 120.3(2) . .
C61 C34 C57 119.4(2) . .
N22 C36 C20 108.10(19) . .
C45 C36 N22 131.10(19) . .
C45 C36 C20 120.8(2) . .
N14 C37 C10 108.17(17) . .
N14 C37 C43 131.47(18) . .
C43 C37 C10 120.35(19) . .
C11 C38 H38A 109.5 . .
C11 C38 H38B 109.5 . .
C11 C38 H38C 109.5 . .
H38A C38 H38B 109.5 . .
H38A C38 H38C 109.5 . .
H38B C38 H38C 109.5 . .
C21 C41 C5 120.0(2) . .
C21 C41 C34 119.9(2) . .
C34 C41 C5 120.2(2) . .
C19 C43 C37 119.28(19) . .
C19 C43 H43 120.4 . .
C37 C43 H43 120.4 . .
C28 C45 C36 119.0(2) . .
C28 C45 H45 120.5 . .
C36 C45 H45 120.5 . .
C28 C49 H49A 109.5 . .
C28 C49 H49B 109.5 . .
C28 C49 H49C 109.5 . .
H49A C49 H49B 109.5 . .
H49A C49 H49C 109.5 . .
H49B C49 H49C 109.5 . .
N12 C50 N22 114.5(2) . .
N12 C50 H50 122.7 . .
N22 C50 H50 122.7 . .
C28 C51 C54 121.2(2) . .
C30 C51 C28 120.3(2) . .
C30 C51 C54 118.4(2) . .
N1 C52 H52 122.2 . .
N16 C52 N1 115.65(19) . .
N16 C52 H52 122.2 . .
C27 C53 H53A 109.5 . .
C27 C53 H53B 109.5 . .
C27 C53 H53C 109.5 . .
H53A C53 H53B 109.5 . .
H53A C53 H53C 109.5 . .
H53B C53 H53C 109.5 . .
C51 C54 H54A 109.5 . .
C51 C54 H54B 109.5 . .
C51 C54 H54C 109.5 . .
H54A C54 H54B 109.5 . .
H54A C54 H54C 109.5 . .
H54B C54 H54C 109.5 . .
N16 C55 C23 107.82(17) . .
C61 C55 N16 131.81(18) . .
C61 C55 C23 120.37(19) . .
C19 C56 H56A 109.5 . .
C19 C56 H56B 109.5 . .
C19 C56 H56C 109.5 . .
H56A C56 H56B 109.5 . .
H56A C56 H56C 109.5 . .
H56B C56 H56C 109.5 . .
C34 C57 H57A 109.5 . .
C34 C57 H57B 109.5 . .
C34 C57 H57C 109.5 . .
H57A C57 H57B 109.5 . .
H57A C57 H57C 109.5 . .
H57B C57 H57C 109.5 . .
N3 C58 C1 131.5(2) . .
N3 C58 C29 108.06(17) . .
C29 C58 C1 120.43(19) . .
C34 C61 C55 119.30(19) . .
C34 C61 H61 120.4 . .
C55 C61 H61 120.4 . .
N3 C63 N15 114.80(19) . .
N3 C63 H63 122.6 . .
N15 C63 H63 122.6 . .
N5 C65 N14 115.21(18) . .
N5 C65 H65 122.4 . .
N14 C65 H65 122.4 . .

loop_
_geom_bond_atom_site_label_1
_geom_bond_atom_site_label_2
_geom_bond_distance
_geom_bond_site_symmetry_2
Ag1 N14 2.0554(17) .
Ag1 N16 2.0537(17) .
Ag2 N3 2.0493(17) .
Ag2 N3 2.0493(17) 2
Ag3 N12 2.0516(17) .
Ag3 N12 2.0516(17) 2_655
Ag4 Ag5 2.9858(6) .
Ag4 N15 2.0686(17) .
Ag4 N22 2.0730(17) .
Ag5 N1 2.0702(16) .
Ag5 N5 2.0689(17) 4
N1 C23 1.392(3) .
N1 C52 1.330(3) .
N3 C58 1.376(3) .
N3 C63 1.334(3) .
N5 Ag5 2.0689(17) 4_545
N5 C10 1.400(3) .
N5 C65 1.332(3) .
N12 C20 1.381(3) .
N12 C50 1.331(3) .
N14 C37 1.386(3) .
N14 C65 1.338(3) .
N15 C29 1.383(3) .
N15 C63 1.341(3) .
N16 C52 1.331(3) .
N16 C55 1.393(3) .
N22 C36 1.383(3) .
N22 C50 1.346(3) .
C1 H1 0.9300 .
C1 C32 1.383(3) .
C1 C58 1.398(3) .
C5 H5A 0.9600 .
C5 H5B 0.9600 .
C5 H5C 0.9600 .
C5 C41 1.510(3) .
C9 H9A 0.9600 .
C9 H9B 0.9600 .
C9 H9C 0.9600 .
C9 C32 1.522(3) .
C10 C13 1.385(3) .
C10 C37 1.400(3) .
C11 C25 1.382(3) .
C11 C32 1.417(3) .
C11 C38 1.509(3) .
C13 H13 0.9300 .
C13 C27 1.380(3) .
C19 C27 1.429(3) .
C19 C43 1.388(3) .
C19 C56 1.501(3) .
C20 C30 1.396(3) .
C20 C36 1.396(3) .
C21 H21 0.9300 .
C21 C23 1.383(3) .
C21 C41 1.378(4) .
C23 C55 1.409(3) .
C25 H25 0.9300 .
C25 C29 1.402(3) .
C27 C53 1.516(3) .
C28 C45 1.379(3) .
C28 C49 1.514(3) .
C28 C51 1.418(3) .
C29 C58 1.397(3) .
C30 H30 0.9300 .
C30 C51 1.382(3) .
C34 C41 1.433(3) .
C34 C57 1.518(3) .
C34 C61 1.376(3) .
C36 C45 1.394(3) .
C37 C43 1.389(3) .
C38 H38A 0.9600 .
C38 H38B 0.9600 .
C38 H38C 0.9600 .
C43 H43 0.9300 .
C45 H45 0.9300 .
C49 H49A 0.9600 .
C49 H49B 0.9600 .
C49 H49C 0.9600 .
C50 H50 0.9300 .
C51 C54 1.514(3) .
C52 H52 0.9300 .
C53 H53A 0.9600 .
C53 H53B 0.9600 .
C53 H53C 0.9600 .
C54 H54A 0.9600 .
C54 H54B 0.9600 .
C54 H54C 0.9600 .
C55 C61 1.391(3) .
C56 H56A 0.9600 .
C56 H56B 0.9600 .
C56 H56C 0.9600 .
C57 H57A 0.9600 .
C57 H57B 0.9600 .
C57 H57C 0.9600 .
C61 H61 0.9300 .
C63 H63 0.9300 .
C65 H65 0.9300 .

loop_
_geom_torsion_atom_site_label_1
_geom_torsion_atom_site_label_2
_geom_torsion_atom_site_label_3
_geom_torsion_atom_site_label_4
_geom_torsion
_geom_torsion_site_symmetry_1
_geom_torsion_site_symmetry_4
Ag1 N14 C37 C10 170.41(15) . .
Ag1 N14 C37 C43 -10.9(4) . .
Ag1 N14 C65 N5 -171.03(15) . .
Ag1 N16 C52 N1 -170.62(15) . .
Ag1 N16 C55 C23 169.36(15) . .
Ag1 N16 C55 C61 -10.4(4) . .
Ag2 N3 C58 C1 -1.4(4) . .
Ag2 N3 C58 C29 178.93(16) . .
Ag2 N3 C63 N15 -179.62(16) . .
Ag3 N12 C20 C30 2.6(4) . .
Ag3 N12 C20 C36 -177.74(16) . .
Ag3 N12 C50 N22 177.13(15) . .
Ag4 Ag5 N1 C23 -120.99(19) . .
Ag4 Ag5 N1 C52 54.59(18) . .
Ag4 N15 C29 C25 5.2(4) . .
Ag4 N15 C29 C58 -173.22(16) . .
Ag4 N15 C63 N3 174.57(16) . .
Ag4 N22 C36 C20 -172.63(16) . .
Ag4 N22 C36 C45 7.5(4) . .
Ag4 N22 C50 N12 173.63(16) . .
Ag5 Ag4 N15 C29 112.4(2) . .
Ag5 Ag4 N15 C63 -58.99(19) . .
Ag5 Ag4 N22 C36 112.8(2) . .
Ag5 Ag4 N22 C50 -57.21(19) . .
Ag5 N1 C23 C21 -4.4(4) . .
Ag5 N1 C23 C55 176.01(15) . .
Ag5 N1 C52 N16 -176.49(15) . .
Ag5 N5 C10 C13 0.3(4) 4_545 .
Ag5 N5 C10 C37 -179.48(15) 4_545 .
Ag5 N5 C65 N14 179.87(15) 4_545 .
N1 C23 C55 N16 0.3(2) . .
N1 C23 C55 C61 -179.8(2) . .
N3 Ag2 N3 C58 167.8(2) 2 .
N3 Ag2 N3 C63 -14.29(19) 2 .
N5 Ag5 N1 C23 -125.4(8) 4 .
N5 Ag5 N1 C52 50.2(9) 4 .
N5 C10 C13 C27 -179.9(2) . .
N5 C10 C37 N14 -0.8(2) . .
N5 C10 C37 C43 -179.60(19) . .
N12 Ag3 N12 C20 166.5(2) 2_655 .
N12 Ag3 N12 C50 -11.24(19) 2_655 .
N12 C20 C30 C51 178.8(2) . .
N12 C20 C36 N22 0.5(2) . .
N12 C20 C36 C45 -179.60(19) . .
N14 Ag1 N16 C52 12.5(7) . .
N14 Ag1 N16 C55 -155.6(5) . .
N14 C37 C43 C19 -179.5(2) . .
N15 Ag4 Ag5 N1 88.90(7) . .
N15 Ag4 Ag5 N5 -91.48(7) . 4
N15 Ag4 N22 C36 114.2(7) . .
N15 Ag4 N22 C50 -55.8(8) . .
N15 C29 C58 N3 -0.1(2) . .
N15 C29 C58 C1 -179.9(2) . .
N16 Ag1 N14 C37 -153.1(5) . .
N16 Ag1 N14 C65 15.0(7) . .
N16 C55 C61 C34 179.6(2) . .
N22 Ag4 Ag5 N1 -91.23(8) . .
N22 Ag4 Ag5 N5 88.38(7) . 4
N22 Ag4 N15 C29 111.0(7) . .
N22 Ag4 N15 C63 -60.4(8) . .
N22 C36 C45 C28 -179.3(2) . .
C10 N5 C65 N14 -0.2(3) . .
C10 C13 C27 C19 0.0(4) . .
C10 C13 C27 C53 178.7(2) . .
C10 C37 C43 C19 -1.0(3) . .
C11 C25 C29 N15 -179.0(2) . .
C11 C25 C29 C58 -0.8(3) . .
C13 C10 C37 N14 179.4(2) . .
C13 C10 C37 C43 0.6(3) . .
C20 N12 C50 N22 -1.1(3) . .
C20 C30 C51 C28 0.5(4) . .
C20 C30 C51 C54 179.7(2) . .
C20 C36 C45 C28 0.9(3) . .
C21 C23 C55 N16 -179.3(2) . .
C21 C23 C55 C61 0.6(3) . .
C23 N1 C52 N16 0.0(3) . .
C23 C21 C41 C5 178.8(2) . .
C23 C21 C41 C34 -1.1(4) . .
C23 C55 C61 C34 -0.2(3) . .
C25 C11 C32 C1 -0.3(4) . .
C25 C11 C32 C9 -178.6(2) . .
C25 C29 C58 N3 -178.76(19) . .
C25 C29 C58 C1 1.5(3) . .
C27 C19 C43 C37 0.9(3) . .
C29 N15 C63 N3 1.2(3) . .
C30 C20 C36 N22 -179.8(2) . .
C30 C20 C36 C45 0.1(3) . .
C32 C1 C58 N3 178.7(2) . .
C32 C1 C58 C29 -1.6(3) . .
C32 C11 C25 C29 0.1(4) . .
C36 N22 C50 N12 1.5(3) . .
C36 C20 C30 C51 -0.8(3) . .
C37 N14 C65 N5 -0.3(3) . .
C37 C10 C13 C27 -0.1(3) . .
C38 C11 C25 C29 -179.5(2) . .
C38 C11 C32 C1 179.3(2) . .
C38 C11 C32 C9 1.0(4) . .
C41 C21 C23 N1 -179.4(2) . .
C41 C21 C23 C55 0.1(4) . .
C41 C34 C61 C55 -0.8(3) . .
C43 C19 C27 C13 -0.5(4) . .
C43 C19 C27 C53 -179.1(2) . .
C45 C28 C51 C30 0.5(4) . .
C45 C28 C51 C54 -178.6(2) . .
C49 C28 C45 C36 178.9(2) . .
C49 C28 C51 C30 -179.6(2) . .
C49 C28 C51 C54 1.2(4) . .
C50 N12 C20 C30 -179.3(2) . .
C50 N12 C20 C36 0.3(2) . .
C50 N22 C36 C20 -1.2(2) . .
C50 N22 C36 C45 179.0(2) . .
C51 C28 C45 C36 -1.2(3) . .
C52 N1 C23 C21 179.3(2) . .
C52 N1 C23 C55 -0.2(2) . .
C52 N16 C55 C23 -0.3(2) . .
C52 N16 C55 C61 179.9(2) . .
C55 N16 C52 N1 0.2(3) . .
C56 C19 C27 C13 -179.9(2) . .
C56 C19 C27 C53 1.4(4) . .
C56 C19 C43 C37 -179.6(2) . .
C57 C34 C41 C5 0.6(4) . .
C57 C34 C41 C21 -179.6(2) . .
C57 C34 C61 C55 -179.8(2) . .
C58 N3 C63 N15 -1.2(3) . .
C58 C1 C32 C9 179.3(2) . .
C58 C1 C32 C11 1.0(4) . .
C61 C34 C41 C5 -178.4(2) . .
C61 C34 C41 C21 1.5(4) . .
C63 N3 C58 C1 -179.5(3) . .
C63 N3 C58 C29 0.8(2) . .
C63 N15 C29 C25 177.9(2) . .
C63 N15 C29 C58 -0.6(2) . .
C65 N5 C10 C13 -179.6(2) . .
C65 N5 C10 C37 0.6(2) . .
C65 N14 C37 C10 0.6(2) . .
C65 N14 C37 C43 179.3(2) . .
